data_4502197
loop_
_publ_author_name
'Shi, Xianju'
'Wang, Xia'
'Li, Linke'
'Hou, Hongwei'
'Fan, Yaoting'

_publ_section_title
;
 Secondary Ligand-Directed Assembly of CdIICoordination Architectures:
 From 0D to 3D Complexes Based on Ferrocenyl Carboxylate
;
_journal_issue 6
_journal_name_full 'Crystal Growth &amp; Design'
_journal_page_first 2490
_journal_paper_doi 10.1021/cg900566v
_journal_volume 10
_journal_year 2010
_chemical_formula_sum 'C62 H72 Cd2 Cl2 Fe N12 O12'
_chemical_formula_weight 1528.87
_chemical_name_systematic
; 
 ? 
;
_space_group_IT_number 15
_symmetry_cell_setting monoclinic
_symmetry_space_group_name_Hall '-C 2yc'
_symmetry_space_group_name_H-M 'C 1 2/c 1'
_atom_sites_solution_hydrogens geom
_atom_sites_solution_primary direct
_atom_sites_solution_secondary difmap
_audit_creation_method SHELXL-97
_cell_angle_alpha 90.00
_cell_angle_beta 90.90(3)
_cell_angle_gamma 90.00
_cell_formula_units_Z 4
_cell_length_a 30.405(6)
_cell_length_b 9.5438(19)
_cell_length_c 23.573(5)
_cell_measurement_reflns_used 7187
_cell_measurement_temperature 293(2)
_cell_measurement_theta_max 26.0143
_cell_measurement_theta_min 2.5923
_cell_volume 6840(2)
_computing_cell_refinement 'CrystalClear (Rigaku/MSC Inc., 2006)'
_computing_data_collection 'CrystalClear (Rigaku/MSC Inc., 2006)'
_computing_data_reduction 'CrystalClear (Rigaku/MSC Inc., 2006)'
_computing_molecular_graphics 'CrystalStructure 3.7.0'
_computing_publication_material 'CrystalStructure 3.7.0'
_computing_structure_refinement 'SHELXL-97 (Sheldrick, 1997)'
_computing_structure_solution 'SHELXS-97 (Sheldrick, 1990)'
_diffrn_ambient_temperature 293(2)
_diffrn_detector_area_resol_mean 28.5714
_diffrn_measured_fraction_theta_full 0.978
_diffrn_measured_fraction_theta_max 0.978
_diffrn_measurement_device_type 'Rigaku Saturn724'
_diffrn_measurement_method dtprofit.ref
_diffrn_radiation_monochromator graphite
_diffrn_radiation_source 'fine-focus sealed tube'
_diffrn_radiation_type MoK\a
_diffrn_radiation_wavelength 0.71073
_diffrn_reflns_av_R_equivalents 0.0506
_diffrn_reflns_av_sigmaI/netI 0.0407
_diffrn_reflns_limit_h_max 37
_diffrn_reflns_limit_h_min -37
_diffrn_reflns_limit_k_max 11
_diffrn_reflns_limit_k_min -11
_diffrn_reflns_limit_l_max 28
_diffrn_reflns_limit_l_min -29
_diffrn_reflns_number 36253
_diffrn_reflns_theta_full 26.29
_diffrn_reflns_theta_max 26.29
_diffrn_reflns_theta_min 2.68
_exptl_absorpt_coefficient_mu 0.970
_exptl_absorpt_correction_T_max 0.8925
_exptl_absorpt_correction_T_min 0.8296
_exptl_absorpt_correction_type empirical
_exptl_crystal_colour Red
_exptl_crystal_density_diffrn 1.485
_exptl_crystal_density_method 'not measured'
_exptl_crystal_description Prism
_exptl_crystal_F_000 3120
_exptl_crystal_size_max 0.20
_exptl_crystal_size_mid 0.18
_exptl_crystal_size_min 0.12
_refine_diff_density_max 1.049
_refine_diff_density_min -0.455
_refine_diff_density_rms 0.079
_refine_ls_extinction_method none
_refine_ls_goodness_of_fit_ref 1.192
_refine_ls_hydrogen_treatment constr
_refine_ls_matrix_type full
_refine_ls_number_parameters 436
_refine_ls_number_reflns 6770
_refine_ls_number_restraints 2
_refine_ls_restrained_S_all 1.193
_refine_ls_R_factor_all 0.0734
_refine_ls_R_factor_gt 0.0626
_refine_ls_shift/su_max 0.007
_refine_ls_shift/su_mean 0.000
_refine_ls_structure_factor_coef Fsqd
_refine_ls_weighting_details 'calc w=1/[\s^2^(Fo^2^)+(0.0558P)^2^+14.3650P] where P=(Fo^2^+2Fc^2^)/3'
_refine_ls_weighting_scheme calc
_refine_ls_wR_factor_gt 0.1360
_refine_ls_wR_factor_ref 0.1426
_reflns_number_gt 6026
_reflns_number_total 6770
_reflns_threshold_expression >2sigma(I)
_cod_data_source_file cg900566v_si_002.cif
_cod_data_source_block complex-6
_cod_depositor_comments
;
The following automatic conversions were performed:

'_symmetry_cell_setting' value 'Monoclinic' changed to 'monoclinic'
according to /home/saulius/struct/CIF-dictionaries/cif_core.dic
dictionary named 'cif_core.dic' version 2.4.2 from 2011-04-26.

Automatic conversion script
Id: cif_fix_values 1715 2011-07-08 13:25:40Z adriana 
;
_cod_original_sg_symbol_H-M C2/c
_cod_database_code 4502197

loop_
_symmetry_equiv_pos_as_xyz
'x, y, z'
'-x, y, -z+1/2'
'x+1/2, y+1/2, z'
'-x+1/2, y+1/2, -z+1/2'
'-x, -y, -z'
'x, -y, z-1/2'
'-x+1/2, -y+1/2, -z'
'x+1/2, -y+1/2, z-1/2'

loop_
_atom_site_label
_atom_site_type_symbol
_atom_site_fract_x
_atom_site_fract_y
_atom_site_fract_z
_atom_site_U_iso_or_equiv
_atom_site_adp_type
_atom_site_occupancy
_atom_site_symmetry_multiplicity
_atom_site_calc_flag
_atom_site_refinement_flags
Cd1 Cd 0.129825(11) 0.31953(4) 1.025826(15) 0.04221(14) Uani 1 1 d .
Cl1 Cl 0.17372(7) 0.2187(2) 0.94559(9) 0.0994(7) Uani 1 1 d .
N1 N 0.13632(13) 0.5437(4) 0.98852(16) 0.0422(9) Uani 1 1 d .
N2 N 0.15864(13) 0.7236(4) 0.93845(15) 0.0392(9) Uani 1 1 d .
N3 N 0.36272(12) 0.5872(4) 0.88505(16) 0.0415(9) Uani 1 1 d .
N4 N 0.37884(14) 0.3999(4) 0.93528(18) 0.0506(11) Uani 1 1 d .
N5 N 0.20813(13) 0.5643(4) 0.68240(16) 0.0449(10) Uani 1 1 d .
N6 N 0.17685(14) 0.6368(5) 0.60227(17) 0.0485(10) Uani 1 1 d .
O1 O 0.05559(11) 0.3165(3) 1.00723(14) 0.0468(8) Uani 1 1 d .
O2 O 0.06525(12) 0.4046(4) 1.09280(16) 0.0605(10) Uani 1 1 d .
O3 O -0.02239(13) 0.1019(4) 1.09299(15) 0.0616(10) Uani 1 1 d .
O4 O 0.01736(18) 0.2010(5) 0.9123(2) 0.0899(15) Uani 1 1 d .
O5 O 0.3974(3) 0.8560(14) 0.7597(4) 0.101(4) Uani 0.50 1 d PD
H5 H 0.3998 0.8862 0.7922 0.152 Uiso 0.50 1 calc PR
O6 O 0.4041(4) 0.8260(14) 0.6440(5) 0.112(4) Uani 0.50 1 d PD
H6 H 0.4062 0.7718 0.6172 0.167 Uiso 0.50 1 calc PR
O7 O 0.4631(2) 0.8670(6) 0.8424(2) 0.1119(19) Uani 1 1 d .
C1 C 0.04081(16) 0.3647(5) 1.0534(2) 0.0451(12) Uani 1 1 d .
C2 C -0.00889(16) 0.3752(6) 1.0574(2) 0.0544(14) Uani 1 1 d .
H2A H -0.0220 0.3111 1.0300 0.065 Uiso 1 1 calc R
H2B H -0.0178 0.4693 1.0467 0.065 Uiso 1 1 calc R
C3 C -0.02744(17) 0.3426(6) 1.1158(2) 0.0550(14) Uani 1 1 d .
H3A H -0.0091 0.3877 1.1444 0.066 Uiso 1 1 calc R
H3B H -0.0566 0.3830 1.1181 0.066 Uiso 1 1 calc R
C4 C -0.03020(15) 0.1908(6) 1.1290(2) 0.0454(12) Uani 1 1 d .
C5 C -0.04418(16) 0.1531(6) 1.1862(2) 0.0495(13) Uani 1 1 d .
C6 C -0.05204(16) 0.2431(7) 1.2332(2) 0.0567(14) Uani 1 1 d .
H6A H -0.0518 0.3458 1.2326 0.068 Uiso 1 1 calc R
C7 C -0.0477(2) 0.0108(7) 1.2064(2) 0.0743(19) Uani 1 1 d .
H7 H -0.0435 -0.0742 1.1839 0.089 Uiso 1 1 calc R
C8 C 0.06135(18) 0.1567(8) 1.2190(3) 0.0704(19) Uani 1 1 d .
H8 H 0.0678 0.1899 1.1807 0.084 Uiso 1 1 calc R
C9 C 0.0585(2) 0.0158(9) 1.2360(3) 0.082(2) Uani 1 1 d .
H9 H 0.0624 -0.0657 1.2113 0.098 Uiso 1 1 calc R
C10 C 0.11375(17) 0.6607(5) 1.0043(2) 0.0480(12) Uani 1 1 d .
H10 H 0.0922 0.6633 1.0317 0.058 Uiso 1 1 calc R
C11 C 0.12746(16) 0.7719(6) 0.9739(2) 0.0459(12) Uani 1 1 d .
H11 H 0.1175 0.8637 0.9769 0.055 Uiso 1 1 calc R
C12 C 0.16341(17) 0.5865(5) 0.9486(2) 0.0450(12) Uani 1 1 d .
H12 H 0.1832 0.5287 0.9301 0.054 Uiso 1 1 calc R
C13 C 0.18285(19) 0.8103(5) 0.8972(2) 0.0520(13) Uani 1 1 d .
H13A H 0.1982 0.8844 0.9176 0.062 Uiso 1 1 calc R
H13B H 0.1618 0.8541 0.8714 0.062 Uiso 1 1 calc R
C14 C 0.21563(16) 0.7292(5) 0.86300(19) 0.0398(11) Uani 1 1 d .
C15 C 0.26008(16) 0.7320(5) 0.87764(19) 0.0392(11) Uani 1 1 d .
C16 C 0.29033(16) 0.6664(5) 0.8431(2) 0.0421(11) Uani 1 1 d .
C17 C 0.27634(16) 0.5824(5) 0.79687(19) 0.0420(11) Uani 1 1 d .
C18 C 0.23111(15) 0.5754(5) 0.78396(18) 0.0392(10) Uani 1 1 d .
C19 C 0.20088(15) 0.6511(5) 0.81547(19) 0.0372(10) Uani 1 1 d .
C20 C 0.15265(16) 0.6487(6) 0.7997(2) 0.0567(14) Uani 1 1 d .
H20A H 0.1485 0.6875 0.7624 0.085 Uiso 1 1 calc R
H20B H 0.1365 0.7031 0.8265 0.085 Uiso 1 1 calc R
H20C H 0.1422 0.5537 0.8000 0.085 Uiso 1 1 calc R
C21 C 0.2755(2) 0.8058(6) 0.9311(2) 0.0663(17) Uani 1 1 d .
H21A H 0.2986 0.7525 0.9489 0.099 Uiso 1 1 calc R
H21B H 0.2513 0.8144 0.9566 0.099 Uiso 1 1 calc R
H21C H 0.2862 0.8973 0.9217 0.099 Uiso 1 1 calc R
C22 C 0.3097(2) 0.4997(7) 0.7638(3) 0.0734(18) Uani 1 1 d .
H22A H 0.2947 0.4349 0.7391 0.110 Uiso 1 1 calc R
H22B H 0.3285 0.4490 0.7897 0.110 Uiso 1 1 calc R
H22C H 0.3270 0.5626 0.7416 0.110 Uiso 1 1 calc R
C23 C 0.21450(18) 0.4860(5) 0.7355(2) 0.0498(12) Uani 1 1 d .
H23A H 0.2353 0.4107 0.7292 0.060 Uiso 1 1 calc R
H23B H 0.1867 0.4439 0.7460 0.060 Uiso 1 1 calc R
C24 C 0.23977(18) 0.6320(6) 0.6522(2) 0.0566(14) Uani 1 1 d .
H24 H 0.2690 0.6454 0.6631 0.068 Uiso 1 1 calc R
C25 C 0.22046(18) 0.6755(6) 0.6036(2) 0.0546(14) Uani 1 1 d .
H25 H 0.2345 0.7247 0.5751 0.066 Uiso 1 1 calc R
C26 C 0.17072(16) 0.5706(5) 0.6502(2) 0.0461(12) Uani 1 1 d .
H26 H 0.1440 0.5325 0.6610 0.055 Uiso 1 1 calc R
C27 C 0.33904(17) 0.6930(6) 0.8524(3) 0.0571(15) Uani 1 1 d .
H27A H 0.3527 0.7011 0.8156 0.069 Uiso 1 1 calc R
H27B H 0.3426 0.7824 0.8715 0.069 Uiso 1 1 calc R
C28 C 0.40701(15) 0.5926(5) 0.8974(2) 0.0440(11) Uani 1 1 d .
H28 H 0.4266 0.6622 0.8867 0.053 Uiso 1 1 calc R
C29 C 0.41629(15) 0.4763(5) 0.9281(2) 0.0449(11) Uani 1 1 d .
H29 H 0.4440 0.4521 0.9423 0.054 Uiso 1 1 calc R
C30 C 0.34739(17) 0.4715(5) 0.9085(2) 0.0572(14) Uani 1 1 d .
H30 H 0.3181 0.4437 0.9065 0.069 Uiso 1 1 calc R
C31 C 0.3676(7) 0.775(2) 0.6834(10) 0.170(10) Uani 0.50 1 d PD
H31A H 0.3759 0.7945 0.7221 0.255 Uiso 0.50 1 calc PR
H31B H 0.3634 0.6764 0.6786 0.255 Uiso 0.50 1 calc PR
H31C H 0.3407 0.8237 0.6742 0.255 Uiso 0.50 1 calc PR
C32 C 0.4397(6) 0.884(2) 0.7280(8) 0.207(16) Uani 0.50 1 d PD
H32A H 0.4396 0.9794 0.7145 0.311 Uiso 0.50 1 calc PR
H32B H 0.4417 0.8215 0.6964 0.311 Uiso 0.50 1 calc PR
H32C H 0.4645 0.8706 0.7531 0.311 Uiso 0.50 1 calc PR
Fe1 Fe 0.0000 0.11715(12) 1.2500 0.0464(3) Uani 1 2 d S

loop_
_atom_site_aniso_label
_atom_site_aniso_U_11
_atom_site_aniso_U_22
_atom_site_aniso_U_33
_atom_site_aniso_U_23
_atom_site_aniso_U_13
_atom_site_aniso_U_12
Cd1 0.0366(2) 0.0471(2) 0.0428(2) 0.00887(16) -0.00275(15) 0.00044(15)
Cl1 0.1043(15) 0.0977(14) 0.0979(14) -0.0025(11) 0.0508(12) 0.0260(11)
N1 0.044(2) 0.044(2) 0.038(2) 0.0058(18) 0.0003(18) -0.0050(18)
N2 0.046(2) 0.038(2) 0.033(2) 0.0005(16) 0.0053(17) -0.0019(17)
N3 0.037(2) 0.041(2) 0.046(2) 0.0082(18) -0.0077(17) -0.0015(17)
N4 0.046(2) 0.043(2) 0.062(3) 0.012(2) -0.007(2) 0.001(2)
N5 0.048(2) 0.050(2) 0.037(2) -0.0069(18) -0.0050(18) -0.0043(19)
N6 0.047(2) 0.058(3) 0.041(2) -0.005(2) -0.0045(19) 0.005(2)
O1 0.0377(18) 0.055(2) 0.048(2) 0.0076(16) 0.0019(15) 0.0056(15)
O2 0.049(2) 0.077(3) 0.055(2) 0.000(2) -0.0098(18) -0.0007(19)
O3 0.074(3) 0.066(3) 0.045(2) -0.0010(19) 0.0022(19) 0.001(2)
O4 0.117(4) 0.071(3) 0.081(3) -0.006(2) -0.021(3) 0.003(3)
O5 0.088(7) 0.152(10) 0.064(6) 0.033(7) 0.034(5) 0.041(7)
O6 0.128(10) 0.141(11) 0.065(7) -0.017(6) -0.002(6) 0.039(8)
O7 0.156(6) 0.087(4) 0.092(4) -0.013(3) -0.005(4) -0.021(4)
C1 0.043(3) 0.044(3) 0.048(3) 0.018(2) 0.001(2) 0.005(2)
C2 0.040(3) 0.071(4) 0.053(3) 0.018(3) 0.006(2) 0.009(3)
C3 0.041(3) 0.068(4) 0.057(3) 0.007(3) 0.011(2) 0.006(3)
C4 0.033(2) 0.062(3) 0.041(3) 0.007(2) -0.001(2) -0.002(2)
C5 0.035(3) 0.068(4) 0.045(3) 0.004(3) -0.001(2) -0.014(2)
C6 0.036(3) 0.084(4) 0.050(3) -0.005(3) 0.002(2) 0.003(3)
C7 0.089(5) 0.086(5) 0.048(3) 0.001(3) 0.005(3) -0.040(4)
C8 0.039(3) 0.127(6) 0.045(3) -0.004(4) 0.008(2) 0.011(3)
C9 0.089(5) 0.103(6) 0.055(4) -0.015(4) 0.008(3) 0.045(4)
C10 0.040(3) 0.060(3) 0.045(3) -0.008(2) 0.005(2) -0.002(2)
C11 0.046(3) 0.048(3) 0.044(3) -0.006(2) 0.004(2) 0.005(2)
C12 0.053(3) 0.042(3) 0.041(3) 0.000(2) 0.007(2) -0.001(2)
C13 0.070(4) 0.038(3) 0.050(3) -0.002(2) 0.018(3) 0.003(2)
C14 0.049(3) 0.033(2) 0.037(2) 0.004(2) 0.008(2) -0.001(2)
C15 0.050(3) 0.033(2) 0.034(2) 0.0069(19) -0.006(2) -0.008(2)
C16 0.039(3) 0.041(3) 0.046(3) 0.013(2) -0.010(2) 0.000(2)
C17 0.045(3) 0.042(3) 0.039(2) 0.006(2) 0.001(2) 0.009(2)
C18 0.045(3) 0.039(3) 0.033(2) 0.001(2) -0.008(2) 0.001(2)
C19 0.037(2) 0.041(3) 0.034(2) 0.0044(19) -0.0034(19) -0.002(2)
C20 0.039(3) 0.074(4) 0.057(3) 0.000(3) 0.001(2) -0.004(3)
C21 0.099(5) 0.059(4) 0.041(3) 0.003(3) -0.011(3) -0.022(3)
C22 0.058(4) 0.086(5) 0.076(4) -0.007(4) 0.007(3) 0.024(3)
C23 0.056(3) 0.052(3) 0.041(3) -0.006(2) -0.006(2) -0.004(2)
C24 0.045(3) 0.069(4) 0.056(3) 0.005(3) -0.010(3) -0.006(3)
C25 0.047(3) 0.062(4) 0.054(3) 0.006(3) -0.005(3) -0.005(3)
C26 0.043(3) 0.047(3) 0.048(3) -0.013(2) 0.000(2) -0.004(2)
C27 0.046(3) 0.053(3) 0.072(4) 0.024(3) -0.013(3) -0.003(2)
C28 0.031(2) 0.050(3) 0.051(3) -0.002(2) 0.002(2) -0.001(2)
C29 0.034(2) 0.046(3) 0.054(3) -0.002(2) -0.005(2) 0.007(2)
C30 0.040(3) 0.048(3) 0.083(4) 0.021(3) -0.013(3) -0.010(2)
C31 0.21(3) 0.078(13) 0.23(3) 0.028(16) -0.01(2) 0.025(16)
C32 0.44(5) 0.104(16) 0.077(13) 0.010(11) -0.01(2) 0.11(2)
Fe1 0.0463(6) 0.0570(6) 0.0360(5) 0.000 0.0034(4) 0.000

loop_
_atom_type_symbol
_atom_type_description
_atom_type_scat_dispersion_real
_atom_type_scat_dispersion_imag
_atom_type_scat_source
C C 0.0033 0.0016 'International Tables Vol C Tables 4.2.6.8 and 6.1.1.4'
H H 0.0000 0.0000 'International Tables Vol C Tables 4.2.6.8 and 6.1.1.4'
N N 0.0061 0.0033 'International Tables Vol C Tables 4.2.6.8 and 6.1.1.4'
O O 0.0106 0.0060 'International Tables Vol C Tables 4.2.6.8 and 6.1.1.4'
Fe Fe 0.3463 0.8444 'International Tables Vol C Tables 4.2.6.8 and 6.1.1.4'
Cd Cd -0.8075 1.2024 'International Tables Vol C Tables 4.2.6.8 and 6.1.1.4'
Cl Cl 0.1484 0.1585 'International Tables Vol C Tables 4.2.6.8 and 6.1.1.4'

loop_
_geom_angle_atom_site_label_1
_geom_angle_atom_site_label_2
_geom_angle_atom_site_label_3
_geom_angle
_geom_angle_site_symmetry_1
_geom_angle_site_symmetry_3
O1 Cd1 N4 86.91(13) . 7_557
O1 Cd1 N6 138.04(14) . 6_566
N4 Cd1 N6 85.82(15) 7_557 6_566
O1 Cd1 N1 91.64(13) . .
N4 Cd1 N1 177.85(15) 7_557 .
N6 Cd1 N1 94.22(14) 6_566 .
O1 Cd1 Cl1 112.49(11) . .
N4 Cd1 Cl1 90.95(12) 7_557 .
N6 Cd1 Cl1 108.90(12) 6_566 .
N1 Cd1 Cl1 91.06(11) . .
C12 N1 C10 105.2(4) . .
C12 N1 Cd1 127.6(3) . .
C10 N1 Cd1 127.2(3) . .
C12 N2 C11 107.3(4) . .
C12 N2 C13 127.6(4) . .
C11 N2 C13 125.1(4) . .
C30 N3 C28 107.1(4) . .
C30 N3 C27 128.8(4) . .
C28 N3 C27 124.1(4) . .
C30 N4 C29 105.2(4) . .
C30 N4 Cd1 124.9(3) . 7_557
C29 N4 Cd1 129.5(3) . 7_557
C26 N5 C24 106.1(4) . .
C26 N5 C23 126.6(4) . .
C24 N5 C23 126.9(4) . .
C26 N6 C25 105.0(4) . .
C26 N6 Cd1 131.5(3) . 6_565
C25 N6 Cd1 123.5(3) . 6_565
C1 O1 Cd1 101.1(3) . .
C32 O5 H5 109.5 . .
C31 O6 H6 109.5 . .
O2 C1 O1 122.5(5) . .
O2 C1 C2 121.3(5) . .
O1 C1 C2 116.2(5) . .
C1 C2 C3 115.1(4) . .
C1 C2 H2A 108.5 . .
C3 C2 H2A 108.5 . .
C1 C2 H2B 108.5 . .
C3 C2 H2B 108.5 . .
H2A C2 H2B 107.5 . .
C4 C3 C2 114.2(5) . .
C4 C3 H3A 108.7 . .
C2 C3 H3A 108.7 . .
C4 C3 H3B 108.7 . .
C2 C3 H3B 108.7 . .
H3A C3 H3B 107.6 . .
O3 C4 C5 122.0(5) . .
O3 C4 C3 121.2(5) . .
C5 C4 C3 116.8(5) . .
C6 C5 C7 107.3(5) . .
C6 C5 C4 128.5(5) . .
C7 C5 C4 124.0(5) . .
C6 C5 Fe1 69.1(3) . .
C7 C5 Fe1 69.4(3) . .
C4 C5 Fe1 121.7(3) . .
C5 C6 C8 107.6(6) . 2_557
C5 C6 Fe1 69.7(3) . .
C8 C6 Fe1 70.5(3) 2_557 .
C5 C6 H6A 126.2 . .
C8 C6 H6A 126.2 2_557 .
Fe1 C6 H6A 126.2 . .
C9 C7 C5 107.9(6) 2_557 .
C9 C7 Fe1 70.8(4) 2_557 .
C5 C7 Fe1 69.0(3) . .
C9 C7 H7 126.0 2_557 .
C5 C7 H7 126.0 . .
Fe1 C7 H7 126.0 . .
C9 C8 C6 108.3(6) . 2_557
C9 C8 Fe1 70.3(4) . .
C6 C8 Fe1 68.4(3) 2_557 .
C9 C8 H8 125.8 . .
C6 C8 H8 125.8 2_557 .
Fe1 C8 H8 125.8 . .
C7 C9 C8 108.9(6) 2_557 .
C7 C9 Fe1 69.1(3) 2_557 .
C8 C9 Fe1 69.7(3) . .
C7 C9 H9 125.5 2_557 .
C8 C9 H9 125.5 . .
Fe1 C9 H9 125.5 . .
C11 C10 N1 109.8(4) . .
C11 C10 H10 125.1 . .
N1 C10 H10 125.1 . .
C10 C11 N2 106.5(4) . .
C10 C11 H11 126.7 . .
N2 C11 H11 126.7 . .
N1 C12 N2 111.2(4) . .
N1 C12 H12 124.4 . .
N2 C12 H12 124.4 . .
N2 C13 C14 113.8(4) . .
N2 C13 H13A 108.8 . .
C14 C13 H13A 108.8 . .
N2 C13 H13B 108.8 . .
C14 C13 H13B 108.8 . .
H13A C13 H13B 107.7 . .
C15 C14 C19 120.1(4) . .
C15 C14 C13 120.4(4) . .
C19 C14 C13 119.4(5) . .
C16 C15 C14 119.8(4) . .
C16 C15 C21 120.0(5) . .
C14 C15 C21 120.2(5) . .
C15 C16 C17 120.9(4) . .
C15 C16 C27 119.7(5) . .
C17 C16 C27 119.2(5) . .
C18 C17 C16 118.4(4) . .
C18 C17 C22 121.7(5) . .
C16 C17 C22 119.9(5) . .
C19 C18 C17 120.8(4) . .
C19 C18 C23 118.8(4) . .
C17 C18 C23 120.4(4) . .
C18 C19 C14 119.5(4) . .
C18 C19 C20 120.5(4) . .
C14 C19 C20 120.0(4) . .
C19 C20 H20A 109.5 . .
C19 C20 H20B 109.5 . .
H20A C20 H20B 109.5 . .
C19 C20 H20C 109.5 . .
H20A C20 H20C 109.5 . .
H20B C20 H20C 109.5 . .
C15 C21 H21A 109.5 . .
C15 C21 H21B 109.5 . .
H21A C21 H21B 109.5 . .
C15 C21 H21C 109.5 . .
H21A C21 H21C 109.5 . .
H21B C21 H21C 109.5 . .
C17 C22 H22A 109.5 . .
C17 C22 H22B 109.5 . .
H22A C22 H22B 109.5 . .
C17 C22 H22C 109.5 . .
H22A C22 H22C 109.5 . .
H22B C22 H22C 109.5 . .
N5 C23 C18 113.4(4) . .
N5 C23 H23A 108.9 . .
C18 C23 H23A 108.9 . .
N5 C23 H23B 108.9 . .
C18 C23 H23B 108.9 . .
H23A C23 H23B 107.7 . .
C25 C24 N5 106.8(5) . .
C25 C24 H24 126.6 . .
N5 C24 H24 126.6 . .
C24 C25 N6 110.2(5) . .
C24 C25 H25 124.9 . .
N6 C25 H25 124.9 . .
N6 C26 N5 111.9(4) . .
N6 C26 H26 124.0 . .
N5 C26 H26 124.0 . .
N3 C27 C16 115.8(4) . .
N3 C27 H27A 108.3 . .
C16 C27 H27A 108.3 . .
N3 C27 H27B 108.3 . .
C16 C27 H27B 108.3 . .
H27A C27 H27B 107.4 . .
C29 C28 N3 106.1(4) . .
C29 C28 H28 126.9 . .
N3 C28 H28 126.9 . .
C28 C29 N4 109.7(4) . .
C28 C29 H29 125.1 . .
N4 C29 H29 125.1 . .
N3 C30 N4 111.9(4) . .
N3 C30 H30 124.1 . .
N4 C30 H30 124.1 . .
O6 C31 H31A 109.5 . .
O6 C31 H31B 109.5 . .
H31A C31 H31B 109.5 . .
O6 C31 H31C 109.5 . .
H31A C31 H31C 109.5 . .
H31B C31 H31C 109.5 . .
O5 C32 H32A 109.5 . .
O5 C32 H32B 109.5 . .
H32A C32 H32B 109.5 . .
O5 C32 H32C 109.5 . .
H32A C32 H32C 109.5 . .
H32B C32 H32C 109.5 . .
C6 Fe1 C6 107.0(4) 2_557 .
C6 Fe1 C5 41.2(2) 2_557 2_557
C6 Fe1 C5 123.5(2) . 2_557
C6 Fe1 C5 123.5(2) 2_557 .
C6 Fe1 C5 41.2(2) . .
C5 Fe1 C5 160.5(3) 2_557 .
C6 Fe1 C7 160.9(2) 2_557 .
C6 Fe1 C7 69.4(3) . .
C5 Fe1 C7 156.4(3) 2_557 .
C5 Fe1 C7 41.6(2) . .
C6 Fe1 C7 69.4(3) 2_557 2_557
C6 Fe1 C7 160.9(2) . 2_557
C5 Fe1 C7 41.6(2) 2_557 2_557
C5 Fe1 C7 156.4(3) . 2_557
C7 Fe1 C7 120.2(4) . 2_557
C6 Fe1 C8 41.1(2) 2_557 .
C6 Fe1 C8 122.3(3) . .
C5 Fe1 C8 68.7(2) 2_557 .
C5 Fe1 C8 107.5(2) . .
C7 Fe1 C8 123.9(3) . .
C7 Fe1 C8 68.0(3) 2_557 .
C6 Fe1 C8 122.3(3) 2_557 2_557
C6 Fe1 C8 41.1(2) . 2_557
C5 Fe1 C8 107.5(2) 2_557 2_557
C5 Fe1 C8 68.7(2) . 2_557
C7 Fe1 C8 68.0(3) . 2_557
C7 Fe1 C8 123.9(3) 2_557 2_557
C8 Fe1 C8 158.8(4) . 2_557
C6 Fe1 C9 68.6(3) 2_557 .
C6 Fe1 C9 157.6(2) . .
C5 Fe1 C9 68.5(2) 2_557 .
C5 Fe1 C9 121.7(2) . .
C7 Fe1 C9 107.2(3) . .
C7 Fe1 C9 40.1(2) 2_557 .
C8 Fe1 C9 40.0(3) . .
C8 Fe1 C9 159.8(3) 2_557 .
C6 Fe1 C9 157.6(2) 2_557 2_557
C6 Fe1 C9 68.6(3) . 2_557
C5 Fe1 C9 121.7(2) 2_557 2_557
C5 Fe1 C9 68.5(2) . 2_557
C7 Fe1 C9 40.1(2) . 2_557
C7 Fe1 C9 107.2(3) 2_557 2_557
C8 Fe1 C9 159.8(3) . 2_557
C8 Fe1 C9 40.0(3) 2_557 2_557
C9 Fe1 C9 123.9(5) . 2_557

loop_
_geom_bond_atom_site_label_1
_geom_bond_atom_site_label_2
_geom_bond_distance
_geom_bond_site_symmetry_2
Cd1 O1 2.293(3) .
Cd1 N4 2.303(4) 7_557
Cd1 N6 2.320(4) 6_566
Cd1 N1 2.323(4) .
Cd1 Cl1 2.5228(18) .
N1 C12 1.324(6) .
N1 C10 1.365(6) .
N2 C12 1.338(6) .
N2 C11 1.355(6) .
N2 C13 1.482(6) .
N3 C30 1.323(6) .
N3 C28 1.374(6) .
N3 C27 1.454(6) .
N4 C30 1.327(6) .
N4 C29 1.365(6) .
N4 Cd1 2.303(4) 7_557
N5 C26 1.358(6) .
N5 C24 1.369(7) .
N5 C23 1.467(6) .
N6 C26 1.312(6) .
N6 C25 1.376(6) .
N6 Cd1 2.320(4) 6_565
O1 C1 1.271(6) .
O2 C1 1.239(6) .
O3 C4 1.226(6) .
O5 C32 1.521(10) .
O5 H5 0.8200 .
O6 C31 1.537(10) .
O6 H6 0.8200 .
C1 C2 1.519(7) .
C2 C3 1.528(7) .
C2 H2A 0.9700 .
C2 H2B 0.9700 .
C3 C4 1.485(7) .
C3 H3A 0.9700 .
C3 H3B 0.9700 .
C4 C5 1.466(7) .
C5 C6 1.424(8) .
C5 C7 1.444(8) .
C5 Fe1 2.029(5) .
C6 C8 1.429(8) 2_557
C6 Fe1 2.022(6) .
C6 H6A 0.9800 .
C7 C9 1.402(8) 2_557
C7 Fe1 2.035(6) .
C7 H7 0.9800 .
C8 C9 1.406(10) .
C8 C6 1.429(8) 2_557
C8 Fe1 2.049(6) .
C8 H8 0.9800 .
C9 C7 1.402(8) 2_557
C9 Fe1 2.057(6) .
C9 H9 0.9800 .
C10 C11 1.349(7) .
C10 H10 0.9300 .
C11 H11 0.9300 .
C12 H12 0.9300 .
C13 C14 1.506(7) .
C13 H13A 0.9700 .
C13 H13B 0.9700 .
C14 C15 1.390(7) .
C14 C19 1.413(6) .
C15 C16 1.387(7) .
C15 C21 1.512(7) .
C16 C17 1.414(7) .
C16 C27 1.515(7) .
C17 C18 1.405(6) .
C17 C22 1.510(7) .
C18 C19 1.393(6) .
C18 C23 1.507(6) .
C19 C20 1.508(7) .
C20 H20A 0.9600 .
C20 H20B 0.9600 .
C20 H20C 0.9600 .
C21 H21A 0.9600 .
C21 H21B 0.9600 .
C21 H21C 0.9600 .
C22 H22A 0.9600 .
C22 H22B 0.9600 .
C22 H22C 0.9600 .
C23 H23A 0.9700 .
C23 H23B 0.9700 .
C24 C25 1.343(7) .
C24 H24 0.9300 .
C25 H25 0.9300 .
C26 H26 0.9300 .
C27 H27A 0.9700 .
C27 H27B 0.9700 .
C28 C29 1.353(7) .
C28 H28 0.9300 .
C29 H29 0.9300 .
C30 H30 0.9300 .
C31 H31A 0.9600 .
C31 H31B 0.9600 .
C31 H31C 0.9600 .
C32 H32A 0.9600 .
C32 H32B 0.9600 .
C32 H32C 0.9600 .
Fe1 C6 2.022(6) 2_557
Fe1 C5 2.029(5) 2_557
Fe1 C7 2.035(6) 2_557
Fe1 C8 2.049(6) 2_557
Fe1 C9 2.057(6) 2_557
